data_1513771
loop_
_publ_author_name
'Wolf, William J.'
'Winston, Matthew S.'
'Toste, F. Dean'

_publ_section_title
;
 Exceptionally fast carbon-carbon bond reductive elimination from
 gold(III).
;
_journal_issue 2
_journal_name_full 'Nature chemistry'
_journal_page_first 159
_journal_page_last 164
_journal_paper_doi 10.1038/nchem.1822
_journal_volume 6
_journal_year 2014
_chemical_formula_sum 'C25 H23 Au2 Cl4 N P2'
_chemical_formula_weight 935.12
_chemical_name_systematic
;
 ?
;
_space_group_IT_number 14
_symmetry_cell_setting monoclinic
_symmetry_space_group_name_Hall '-P 2ybc'
_symmetry_space_group_name_H-M 'P 1 21/c 1'
_atom_sites_solution_hydrogens geom
_atom_sites_solution_primary direct
_atom_sites_solution_secondary difmap
_audit_creation_method SHELXL-97
_cell_angle_alpha 90.00
_cell_angle_beta 100.248(4)
_cell_angle_gamma 90.00
_cell_formula_units_Z 4
_cell_length_a 8.8394(8)
_cell_length_b 16.1038(14)
_cell_length_c 22.1064(19)
_cell_measurement_reflns_used 9863
_cell_measurement_temperature 100(2)
_cell_measurement_theta_max 25.15
_cell_measurement_theta_min 2.26
_cell_volume 3096.6(5)
_computing_cell_refinement 'Bruker SAINT'
_computing_data_collection 'Bruker APEX2'
_computing_data_reduction 'Bruker SAINT'
_computing_molecular_graphics ORTEP-32
_computing_publication_material WinGX
_computing_structure_refinement 'SHELXL-97 (Sheldrick, 2008)'
_computing_structure_solution 'SHELXS-97 (Sheldrick, 2008)'
_diffrn_ambient_temperature 100(2)
_diffrn_detector_area_resol_mean 8.366
_diffrn_measured_fraction_theta_full 1.000
_diffrn_measured_fraction_theta_max 0.989
_diffrn_measurement_device_type 'Bruker APEX-II CCD'
_diffrn_measurement_method 'phi and omega scans'
_diffrn_radiation_monochromator 'QUAZAR multilayer mirrors'
_diffrn_radiation_source 'microfocus sealed tube'
_diffrn_radiation_type MoK\a
_diffrn_radiation_wavelength 0.71073
_diffrn_reflns_av_R_equivalents 0.1274
_diffrn_reflns_av_sigmaI/netI 0.0766
_diffrn_reflns_limit_h_max 10
_diffrn_reflns_limit_h_min -10
_diffrn_reflns_limit_k_max 19
_diffrn_reflns_limit_k_min -19
_diffrn_reflns_limit_l_max 26
_diffrn_reflns_limit_l_min -26
_diffrn_reflns_number 65217
_diffrn_reflns_theta_full 25.00
_diffrn_reflns_theta_max 25.45
_diffrn_reflns_theta_min 1.57
_exptl_absorpt_coefficient_mu 9.927
_exptl_absorpt_correction_T_max 0.6366
_exptl_absorpt_correction_T_min 0.4368
_exptl_absorpt_correction_type multi-scan
_exptl_absorpt_process_details SADABS
_exptl_crystal_colour yellow
_exptl_crystal_density_diffrn 2.006
_exptl_crystal_density_method 'not measured'
_exptl_crystal_description plate
_exptl_crystal_F_000 1744
_exptl_crystal_size_max 0.10
_exptl_crystal_size_mid 0.05
_exptl_crystal_size_min 0.05
_platon_squeeze_details
;The unit cell contains
4 methylene chloride molecules which have been treated as a diffuse
contribution to the overall scattering without specific atom positions
by SQUEEZE/PLATON. 
;
_refine_diff_density_max 2.643
_refine_diff_density_min -1.133
_refine_diff_density_rms 0.256
_refine_ls_extinction_method none
_refine_ls_goodness_of_fit_ref 1.034
_refine_ls_hydrogen_treatment constr
_refine_ls_matrix_type full
_refine_ls_number_parameters 308
_refine_ls_number_reflns 5684
_refine_ls_number_restraints 0
_refine_ls_restrained_S_all 1.034
_refine_ls_R_factor_all 0.0652
_refine_ls_R_factor_gt 0.0426
_refine_ls_shift/su_max 0.011
_refine_ls_shift/su_mean 0.000
_refine_ls_structure_factor_coef Fsqd
_refine_ls_weighting_details 'calc w=1/[\s^2^(Fo^2^)+(0.0453P)^2^+0.0000P] where P=(Fo^2^+2Fc^2^)/3'
_refine_ls_weighting_scheme calc
_refine_ls_wR_factor_gt 0.0915
_refine_ls_wR_factor_ref 0.0981
_reflns_number_gt 4253
_reflns_number_total 5684
_reflns_threshold_expression >2sigma(I)
_cod_data_source_file nchem.1822-s2.cif
_cod_data_source_block shelxl
_cod_depositor_comments
;
The following automatic conversions were performed:

'_symmetry_cell_setting' value 'Monoclinic' changed to 'monoclinic'
according to
/usr/data/users/saulius/automatic-downloads/current/Nature/lib/dictionaries/cif_core.dic
dictionary named 'cif_core.dic' version 2.4.2 from 2011-04-26.

Automatic conversion script
Id: cif_fix_values 2281 2013-09-26 08:29:07Z andrius 
;
_cod_original_sg_symbol_H-M P2(1)/c
_cod_database_code 1513771

loop_
_symmetry_equiv_pos_as_xyz
'x, y, z'
'-x, y+1/2, -z+1/2'
'-x, -y, -z'
'x, -y-1/2, z-1/2'

loop_
_atom_site_label
_atom_site_type_symbol
_atom_site_fract_x
_atom_site_fract_y
_atom_site_fract_z
_atom_site_U_iso_or_equiv
_atom_site_adp_type
_atom_site_occupancy
_atom_site_symmetry_multiplicity
_atom_site_calc_flag
_atom_site_refinement_flags
C1 C 0.6768(10) 0.7095(5) 0.1799(4) 0.014(2) Uani 1 1 d .
H1A H 0.6549 0.6701 0.1457 0.022 Uiso 1 1 calc R
H1B H 0.7028 0.6790 0.2187 0.022 Uiso 1 1 calc R
H1C H 0.7636 0.7449 0.1744 0.022 Uiso 1 1 calc R
C2 C 0.4180(9) 0.7234(5) 0.0610(4) 0.012(2) Uani 1 1 d .
C3 C 0.4256(10) 0.7382(6) -0.0001(4) 0.019(2) Uani 1 1 d .
H3 H 0.4513 0.7921 -0.0125 0.023 Uiso 1 1 calc R
C4 C 0.3960(11) 0.6751(6) -0.0434(4) 0.025(2) Uani 1 1 d .
H4 H 0.4000 0.6860 -0.0853 0.030 Uiso 1 1 calc R
C5 C 0.3608(10) 0.5965(6) -0.0251(4) 0.021(2) Uani 1 1 d .
H5 H 0.3434 0.5528 -0.0543 0.026 Uiso 1 1 calc R
C6 C 0.3509(10) 0.5813(6) 0.0353(5) 0.026(3) Uani 1 1 d .
H6 H 0.3248 0.5272 0.0473 0.031 Uiso 1 1 calc R
C7 C 0.3784(9) 0.6439(6) 0.0790(4) 0.014(2) Uani 1 1 d .
H7 H 0.3706 0.6331 0.1206 0.016 Uiso 1 1 calc R
C8 C 0.5427(10) 0.8896(5) 0.0897(4) 0.016(2) Uani 1 1 d .
C9 C 0.6800(10) 0.8761(6) 0.0672(4) 0.019(2) Uani 1 1 d .
H9 H 0.7178 0.8213 0.0647 0.023 Uiso 1 1 calc R
C10 C 0.7594(11) 0.9420(6) 0.0490(4) 0.024(2) Uani 1 1 d .
H10 H 0.8512 0.9328 0.0333 0.028 Uiso 1 1 calc R
C11 C 0.7045(11) 1.0226(6) 0.0536(4) 0.026(2) Uani 1 1 d .
H11 H 0.7590 1.0685 0.0410 0.031 Uiso 1 1 calc R
C12 C 0.5723(11) 1.0355(6) 0.0763(4) 0.025(2) Uani 1 1 d .
H12 H 0.5359 1.0906 0.0793 0.030 Uiso 1 1 calc R
C13 C 0.4922(11) 0.9713(6) 0.0945(4) 0.023(2) Uani 1 1 d .
H13 H 0.4013 0.9818 0.1106 0.027 Uiso 1 1 calc R
C14 C 0.6494(10) 0.7821(5) 0.3058(4) 0.014(2) Uani 1 1 d .
C15 C 0.6532(10) 0.7329(6) 0.3569(4) 0.022(2) Uani 1 1 d .
H15 H 0.5693 0.6977 0.3610 0.027 Uiso 1 1 calc R
C16 C 0.7856(11) 0.7363(6) 0.4032(4) 0.028(2) Uani 1 1 d .
H16 H 0.7915 0.7031 0.4391 0.033 Uiso 1 1 calc R
C17 C 0.9075(11) 0.7881(7) 0.3964(4) 0.031(3) Uani 1 1 d .
H17 H 0.9965 0.7905 0.4276 0.037 Uiso 1 1 calc R
C18 C 0.8988(10) 0.8354(6) 0.3448(5) 0.029(3) Uani 1 1 d .
H18 H 0.9822 0.8705 0.3400 0.035 Uiso 1 1 calc R
C19 C 0.7693(10) 0.8325(6) 0.2993(4) 0.022(2) Uani 1 1 d .
H19 H 0.7640 0.8658 0.2635 0.027 Uiso 1 1 calc R
C20 C 0.3470(9) 0.7039(6) 0.2645(4) 0.014(2) Uani 1 1 d .
C21 C 0.2167(11) 0.7220(6) 0.2881(4) 0.026(2) Uani 1 1 d .
H21 H 0.1952 0.7779 0.2974 0.032 Uiso 1 1 calc R
C22 C 0.1165(11) 0.6592(6) 0.2986(5) 0.028(2) Uani 1 1 d .
H22 H 0.0249 0.6724 0.3134 0.033 Uiso 1 1 calc R
C23 C 0.1499(11) 0.5792(6) 0.2875(5) 0.029(3) Uani 1 1 d .
H23 H 0.0836 0.5364 0.2966 0.034 Uiso 1 1 calc R
C24 C 0.2800(11) 0.5582(6) 0.2628(5) 0.029(3) Uani 1 1 d .
H24 H 0.3002 0.5021 0.2537 0.035 Uiso 1 1 calc R
C25 C 0.3771(10) 0.6202(6) 0.2521(4) 0.020(2) Uani 1 1 d .
H25 H 0.4668 0.6067 0.2360 0.024 Uiso 1 1 calc R
N1 N 0.5373(8) 0.7627(5) 0.1812(3) 0.0151(17) Uani 1 1 d .
P1 P 0.4396(3) 0.80544(14) 0.11648(10) 0.0132(5) Uani 1 1 d .
P2 P 0.4764(3) 0.78317(14) 0.24832(10) 0.0113(5) Uani 1 1 d .
Cl1 Cl 0.0704(3) 0.80310(17) 0.04258(11) 0.0315(6) Uani 1 1 d .
Cl2 Cl -0.0093(2) 0.86377(15) 0.18299(11) 0.0236(6) Uani 1 1 d .
Cl3 Cl 0.2460(2) 1.03641(14) 0.20389(10) 0.0198(5) Uani 1 1 d .
Cl4 Cl 0.4713(3) 0.96139(14) 0.33315(10) 0.0211(5) Uani 1 1 d .
Au1 Au 0.20915(4) 0.84237(2) 0.139446(15) 0.01412(12) Uani 1 1 d .
Au2 Au 0.35910(4) 0.90874(2) 0.236643(15) 0.01241(12) Uani 1 1 d .

loop_
_atom_site_aniso_label
_atom_site_aniso_U_11
_atom_site_aniso_U_22
_atom_site_aniso_U_33
_atom_site_aniso_U_23
_atom_site_aniso_U_13
_atom_site_aniso_U_12
C1 0.017(5) 0.009(5) 0.017(5) -0.007(4) 0.002(4) 0.006(4)
C2 0.008(5) 0.016(5) 0.013(5) 0.002(4) 0.002(4) 0.006(4)
C3 0.018(5) 0.017(6) 0.023(6) 0.003(4) 0.004(4) 0.003(4)
C4 0.040(7) 0.017(6) 0.017(5) -0.003(5) 0.006(5) 0.001(5)
C5 0.020(5) 0.022(6) 0.023(6) -0.014(5) 0.002(4) 0.002(4)
C6 0.009(5) 0.028(6) 0.040(7) -0.007(5) 0.002(4) -0.007(4)
C7 0.008(5) 0.024(6) 0.010(5) -0.005(4) 0.003(4) 0.004(4)
C8 0.019(5) 0.012(5) 0.017(5) 0.004(4) 0.003(4) 0.001(4)
C9 0.017(5) 0.015(5) 0.026(6) 0.004(4) 0.004(4) 0.007(4)
C10 0.017(5) 0.022(6) 0.032(6) 0.014(5) 0.003(4) -0.001(4)
C11 0.036(6) 0.017(6) 0.020(5) 0.009(5) -0.004(5) -0.001(5)
C12 0.032(6) 0.023(6) 0.020(5) 0.006(5) 0.008(5) 0.000(5)
C13 0.025(6) 0.020(6) 0.023(6) -0.001(5) 0.003(4) -0.007(5)
C14 0.020(5) 0.012(5) 0.011(5) 0.001(4) 0.004(4) 0.009(4)
C15 0.015(5) 0.031(6) 0.019(5) 0.001(5) 0.000(4) -0.006(4)
C16 0.027(6) 0.035(7) 0.020(6) 0.008(5) 0.003(5) 0.004(5)
C17 0.021(6) 0.058(8) 0.011(5) -0.005(5) -0.003(4) 0.006(5)
C18 0.010(5) 0.037(7) 0.041(7) 0.014(5) 0.009(5) 0.002(5)
C19 0.016(5) 0.032(6) 0.019(5) -0.004(5) 0.006(4) -0.005(5)
C20 0.012(5) 0.022(6) 0.007(5) 0.008(4) 0.001(4) -0.007(4)
C21 0.036(6) 0.013(6) 0.035(6) 0.004(5) 0.019(5) -0.004(5)
C22 0.025(6) 0.023(6) 0.038(7) 0.001(5) 0.010(5) -0.001(5)
C23 0.019(6) 0.019(6) 0.046(7) 0.013(5) 0.002(5) -0.006(4)
C24 0.022(6) 0.011(5) 0.055(7) -0.006(5) 0.010(5) -0.008(4)
C25 0.008(5) 0.017(6) 0.036(6) -0.003(5) 0.008(4) 0.004(4)
N1 0.012(4) 0.020(5) 0.013(4) -0.001(3) 0.002(3) -0.001(3)
P1 0.0145(12) 0.0123(13) 0.0125(13) 0.0013(10) 0.0019(10) 0.0012(10)
P2 0.0107(12) 0.0093(13) 0.0141(12) -0.0007(10) 0.0030(9) 0.0026(10)
Cl1 0.0169(13) 0.0486(18) 0.0245(14) -0.0151(12) -0.0081(10) 0.0084(12)
Cl2 0.0103(11) 0.0328(15) 0.0286(14) -0.0028(11) 0.0057(10) -0.0029(10)
Cl3 0.0179(12) 0.0127(13) 0.0286(13) 0.0002(10) 0.0038(10) 0.0031(9)
Cl4 0.0305(14) 0.0200(14) 0.0126(12) -0.0037(10) 0.0031(10) -0.0020(10)
Au1 0.01055(19) 0.0152(2) 0.0161(2) -0.00202(16) 0.00099(14) 0.00056(15)
Au2 0.01200(19) 0.0111(2) 0.0143(2) -0.00108(15) 0.00262(14) -0.00034(14)

loop_
_atom_type_symbol
_atom_type_description
_atom_type_scat_dispersion_real
_atom_type_scat_dispersion_imag
_atom_type_scat_source
C C 0.0033 0.0016 'International Tables Vol C Tables 4.2.6.8 and 6.1.1.4'
H H 0.0000 0.0000 'International Tables Vol C Tables 4.2.6.8 and 6.1.1.4'
N N 0.0061 0.0033 'International Tables Vol C Tables 4.2.6.8 and 6.1.1.4'
P P 0.1023 0.0942 'International Tables Vol C Tables 4.2.6.8 and 6.1.1.4'
Cl Cl 0.1484 0.1585 'International Tables Vol C Tables 4.2.6.8 and 6.1.1.4'
Au Au -2.0133 8.8022 'International Tables Vol C Tables 4.2.6.8 and 6.1.1.4'

loop_
_geom_angle_atom_site_label_1
_geom_angle_atom_site_label_2
_geom_angle_atom_site_label_3
_geom_angle
N1 C1 H1A 109.5
N1 C1 H1B 109.5
H1A C1 H1B 109.5
N1 C1 H1C 109.5
H1A C1 H1C 109.5
H1B C1 H1C 109.5
C3 C2 C7 119.5(8)
C3 C2 P1 121.5(7)
C7 C2 P1 118.7(6)
C2 C3 C4 120.7(9)
C2 C3 H3 119.6
C4 C3 H3 119.6
C5 C4 C3 119.5(9)
C5 C4 H4 120.3
C3 C4 H4 120.3
C6 C5 C4 120.3(9)
C6 C5 H5 119.8
C4 C5 H5 119.8
C5 C6 C7 120.8(9)
C5 C6 H6 119.6
C7 C6 H6 119.6
C6 C7 C2 119.1(8)
C6 C7 H7 120.4
C2 C7 H7 120.4
C13 C8 C9 118.5(8)
C13 C8 P1 119.9(7)
C9 C8 P1 121.4(7)
C10 C9 C8 120.2(9)
C10 C9 H9 119.9
C8 C9 H9 119.9
C9 C10 C11 119.7(9)
C9 C10 H10 120.2
C11 C10 H10 120.2
C12 C11 C10 119.9(9)
C12 C11 H11 120.0
C10 C11 H11 120.0
C13 C12 C11 121.3(10)
C13 C12 H12 119.4
C11 C12 H12 119.4
C12 C13 C8 120.3(9)
C12 C13 H13 119.8
C8 C13 H13 119.8
C19 C14 C15 121.5(9)
C19 C14 P2 119.9(7)
C15 C14 P2 118.5(7)
C14 C15 C16 118.0(9)
C14 C15 H15 121.0
C16 C15 H15 121.0
C17 C16 C15 120.1(9)
C17 C16 H16 119.9
C15 C16 H16 119.9
C18 C17 C16 119.7(9)
C18 C17 H17 120.1
C16 C17 H17 120.1
C17 C18 C19 120.4(9)
C17 C18 H18 119.8
C19 C18 H18 119.8
C14 C19 C18 120.1(9)
C14 C19 H19 119.9
C18 C19 H19 119.9
C21 C20 C25 118.4(8)
C21 C20 P2 122.0(7)
C25 C20 P2 119.6(6)
C20 C21 C22 120.6(9)
C20 C21 H21 119.7
C22 C21 H21 119.7
C23 C22 C21 119.7(10)
C23 C22 H22 120.1
C21 C22 H22 120.1
C22 C23 C24 121.4(9)
C22 C23 H23 119.3
C24 C23 H23 119.3
C25 C24 C23 118.5(9)
C25 C24 H24 120.8
C23 C24 H24 120.8
C24 C25 C20 121.3(8)
C24 C25 H25 119.4
C20 C25 H25 119.4
C1 N1 P1 121.0(6)
C1 N1 P2 121.0(6)
P1 N1 P2 118.0(4)
N1 P1 C8 112.1(4)
N1 P1 C2 104.9(4)
C8 P1 C2 109.3(4)
N1 P1 Au1 105.3(3)
C8 P1 Au1 114.0(3)
C2 P1 Au1 110.9(3)
N1 P2 C20 110.4(4)
N1 P2 C14 104.6(4)
C20 P2 C14 110.1(4)
N1 P2 Au2 106.4(3)
C20 P2 Au2 111.3(3)
C14 P2 Au2 113.7(3)
P1 Au1 Cl2 167.28(8)
P1 Au1 Cl1 93.97(8)
Cl2 Au1 Cl1 94.56(8)
P1 Au1 Au2 86.88(6)
Cl2 Au1 Au2 86.25(6)
Cl1 Au1 Au2 170.55(7)
P2 Au2 Cl3 168.33(8)
P2 Au2 Cl4 96.20(8)
Cl3 Au2 Cl4 92.98(8)
P2 Au2 Au1 83.15(6)
Cl3 Au2 Au1 88.75(6)
Cl4 Au2 Au1 171.98(6)

loop_
_geom_bond_atom_site_label_1
_geom_bond_atom_site_label_2
_geom_bond_distance
C1 N1 1.506(10)
C1 H1A 0.9800
C1 H1B 0.9800
C1 H1C 0.9800
C2 C3 1.384(12)
C2 C7 1.403(12)
C2 P1 1.790(9)
C3 C4 1.388(12)
C3 H3 0.9500
C4 C5 1.382(13)
C4 H4 0.9500
C5 C6 1.376(13)
C5 H5 0.9500
C6 C7 1.388(12)
C6 H6 0.9500
C7 H7 0.9500
C8 C13 1.400(12)
C8 C9 1.408(12)
C8 P1 1.791(9)
C9 C10 1.371(13)
C9 H9 0.9500
C10 C11 1.396(13)
C10 H10 0.9500
C11 C12 1.367(13)
C11 H11 0.9500
C12 C13 1.354(13)
C12 H12 0.9500
C13 H13 0.9500
C14 C19 1.363(12)
C14 C15 1.377(12)
C14 P2 1.805(9)
C15 C16 1.412(13)
C15 H15 0.9500
C16 C17 1.392(14)
C16 H16 0.9500
C17 C18 1.362(13)
C17 H17 0.9500
C18 C19 1.384(13)
C18 H18 0.9500
C19 H19 0.9500
C20 C21 1.378(12)
C20 C25 1.410(12)
C20 P2 1.792(9)
C21 C22 1.391(13)
C21 H21 0.9500
C22 C23 1.354(13)
C22 H22 0.9500
C23 C24 1.399(13)
C23 H23 0.9500
C24 C25 1.365(13)
C24 H24 0.9500
C25 H25 0.9500
N1 P1 1.680(7)
N1 P2 1.699(7)
P1 Au1 2.265(2)
P2 Au2 2.266(2)
Cl1 Au1 2.357(2)
Cl2 Au1 2.331(2)
Cl3 Au2 2.344(2)
Cl4 Au2 2.345(2)
Au1 Au2 2.5501(5)

loop_
_platon_squeeze_void_nr
_platon_squeeze_void_average_x
_platon_squeeze_void_average_y
_platon_squeeze_void_average_z
_platon_squeeze_void_volume
_platon_squeeze_void_count_electrons
_platon_squeeze_void_content
1 0.000 0.000 0.500 223 127 ' '
2 0.000 0.500 1.000 223 126 ' '
3 0.071 0.043 0.074 19 4 ' '
4 0.071 0.457 0.574 19 4 ' '
5 0.928 -0.043 0.926 19 5 ' '
6 0.928 0.543 0.426 19 5 ' '
